data_4072544
loop_
_publ_author_name
'Chen, Qihui'
'Yu, Jing'
'Huang, Jiling'

_publ_section_title
;
 Arene-Bridged Salicylaldimine-Based Binuclear Neutral Nickel(II)
 Complexes:&#x00A0; Synthesis and Ethylene Polymerization Activities
;
_journal_issue 3
_journal_name_full Organometallics
_journal_page_first 617
_journal_paper_doi 10.1021/om060778e
_journal_volume 26
_journal_year 2007
_chemical_formula_sum 'C113 H104 N2 Ni2 O2 P2'
_chemical_formula_weight 1701.34
_chemical_name_systematic
; 
 ? 
;
_space_group_IT_number 2
_symmetry_cell_setting triclinic
_symmetry_space_group_name_Hall '-P 1'
_symmetry_space_group_name_H-M 'P -1'
_atom_sites_solution_hydrogens geom
_atom_sites_solution_primary direct
_atom_sites_solution_secondary difmap
_audit_creation_method SHELXL-97
_cell_angle_alpha 66.805(2)
_cell_angle_beta 88.652(2)
_cell_angle_gamma 83.274(2)
_cell_formula_units_Z 2
_cell_length_a 11.3718(12)
_cell_length_b 20.898(2)
_cell_length_c 21.720(2)
_cell_measurement_reflns_used 3699
_cell_measurement_temperature 293(2)
_cell_measurement_theta_max 43.259
_cell_measurement_theta_min 4.796
_cell_volume 4710.4(8)
_computing_cell_refinement 'Bruker SMART'
_computing_data_collection 'Bruker SMART'
_computing_data_reduction 'Bruker SHELXTL'
_computing_molecular_graphics 'Bruker SHELXTL'
_computing_publication_material 'Bruker SHELXTL'
_computing_structure_refinement 'SHELXL-97 (Sheldrick, 1997)'
_computing_structure_solution 'SHELXS-97 (Sheldrick, 1990)'
_diffrn_ambient_temperature 293(2)
_diffrn_measured_fraction_theta_full 0.981
_diffrn_measured_fraction_theta_max 0.981
_diffrn_measurement_device_type 'CCD area detector'
_diffrn_measurement_method 'phi and omega scans'
_diffrn_radiation_monochromator graphite
_diffrn_radiation_source 'fine-focus sealed tube'
_diffrn_radiation_type MoK\a
_diffrn_radiation_wavelength 0.71073
_diffrn_reflns_av_R_equivalents 0.1426
_diffrn_reflns_av_sigmaI/netI 0.1822
_diffrn_reflns_limit_h_max 13
_diffrn_reflns_limit_h_min -14
_diffrn_reflns_limit_k_max 25
_diffrn_reflns_limit_k_min -18
_diffrn_reflns_limit_l_max 26
_diffrn_reflns_limit_l_min -25
_diffrn_reflns_number 25971
_diffrn_reflns_theta_full 26.00
_diffrn_reflns_theta_max 26.00
_diffrn_reflns_theta_min 1.74
_exptl_absorpt_coefficient_mu 0.485
_exptl_absorpt_correction_T_max 1.00000
_exptl_absorpt_correction_T_min 0.64310
_exptl_absorpt_correction_type empirical
_exptl_crystal_colour colorless
_exptl_crystal_density_diffrn 1.200
_exptl_crystal_density_method 'not measured'
_exptl_crystal_F_000 1796
_exptl_crystal_size_max 0.510
_exptl_crystal_size_mid 0.490
_exptl_crystal_size_min 0.139
_refine_diff_density_max 1.045
_refine_diff_density_min -0.663
_refine_diff_density_rms 0.078
_refine_ls_extinction_method none
_refine_ls_goodness_of_fit_ref 0.841
_refine_ls_hydrogen_treatment mixed
_refine_ls_matrix_type full
_refine_ls_number_parameters 1108
_refine_ls_number_reflns 18124
_refine_ls_number_restraints 26
_refine_ls_restrained_S_all 0.854
_refine_ls_R_factor_all 0.1305
_refine_ls_R_factor_gt 0.0742
_refine_ls_shift/su_max 0.025
_refine_ls_shift/su_mean 0.003
_refine_ls_structure_factor_coef Fsqd
_refine_ls_weighting_details 'calc w=1/[\s^2^(Fo^2^)+(0.0642P)^2^+0.0000P] where P=(Fo^2^+2Fc^2^)/3'
_refine_ls_weighting_scheme calc
_refine_ls_wR_factor_gt 0.1630
_refine_ls_wR_factor_ref 0.1845
_reflns_number_gt 9008
_reflns_number_total 18124
_reflns_threshold_expression >2sigma(I)
_cod_data_source_file om060778esi20060826_043718.cif
_cod_data_source_block cd25484
_cod_depositor_comments
;
The following automatic conversions were performed:

'_symmetry_cell_setting' value 'Triclinic' changed to 'triclinic'
according to /home/saulius/struct/CIF-dictionaries/cif_core.dic
dictionary named 'cif_core.dic' version 2.4.1 from 2010-06-29.

Automatic conversion script
Id: cif_fix_values 1715 2011-07-08 13:25:40Z adriana 
;
_cod_original_sg_symbol_H-M P-1
_cod_database_code 4072544

loop_
_symmetry_equiv_pos_as_xyz
'x, y, z'
'-x, -y, -z'

loop_
_atom_site_label
_atom_site_type_symbol
_atom_site_fract_x
_atom_site_fract_y
_atom_site_fract_z
_atom_site_U_iso_or_equiv
_atom_site_adp_type
_atom_site_occupancy
_atom_site_symmetry_multiplicity
_atom_site_calc_flag
_atom_site_refinement_flags
Ni1 Ni 0.83314(5) 0.81197(3) 0.75405(3) 0.03762(17) Uani 1 1 d .
Ni2 Ni 0.74356(5) 0.46957(3) 0.74632(3) 0.03796(17) Uani 1 1 d .
P1 P 0.94075(11) 0.88388(6) 0.76943(7) 0.0412(3) Uani 1 1 d .
P2 P 0.62883(11) 0.46853(6) 0.66741(7) 0.0434(3) Uani 1 1 d .
O1 O 0.7154(3) 0.88796(14) 0.71204(16) 0.0476(8) Uani 1 1 d .
O2 O 0.8698(3) 0.42332(16) 0.71469(17) 0.0494(8) Uani 1 1 d .
N1 N 0.7249(3) 0.74464(17) 0.76712(19) 0.0378(9) Uani 1 1 d .
N2 N 0.8492(3) 0.49968(17) 0.79479(18) 0.0367(9) Uani 1 1 d .
C1 C 0.7554(4) 0.6694(2) 0.8108(2) 0.0395(11) Uani 1 1 d .
C2 C 0.7383(4) 0.6497(2) 0.8780(2) 0.0444(12) Uani 1 1 d .
C3 C 0.7572(4) 0.5779(2) 0.9175(2) 0.0472(12) Uani 1 1 d .
H3 H 0.7475 0.5629 0.9635 0.057 Uiso 1 1 calc R
C4 C 0.7899(4) 0.5281(2) 0.8911(2) 0.0433(12) Uani 1 1 d .
C5 C 0.8109(4) 0.5506(2) 0.8239(2) 0.0388(11) Uani 1 1 d .
C6 C 0.7956(4) 0.6232(2) 0.7797(2) 0.0384(11) Uani 1 1 d .
C7 C 0.6978(5) 0.7005(3) 0.9106(3) 0.0563(14) Uani 1 1 d D
C8 C 0.7758(5) 0.6910(3) 0.9700(3) 0.0811(19) Uani 1 1 d .
H8A H 0.7754 0.6443 1.0033 0.122 Uiso 1 1 calc R
H8B H 0.7461 0.7242 0.9887 0.122 Uiso 1 1 calc R
H8C H 0.8553 0.6984 0.9555 0.122 Uiso 1 1 calc R
C9 C 0.5710(5) 0.6952(4) 0.9302(4) 0.106(3) Uani 1 1 d .
H9A H 0.5659 0.6533 0.9696 0.159 Uiso 1 1 calc R
H9B H 0.5254 0.6937 0.8943 0.159 Uiso 1 1 calc R
H9C H 0.5405 0.7353 0.9394 0.159 Uiso 1 1 calc R
C10 C 0.8018(5) 0.4507(3) 0.9381(3) 0.0536(14) Uani 1 1 d .
C11 C 0.9205(6) 0.4270(3) 0.9760(3) 0.094(2) Uani 1 1 d .
H11A H 0.9276 0.4534 1.0030 0.141 Uiso 1 1 calc R
H11B H 0.9835 0.4348 0.9446 0.141 Uiso 1 1 calc R
H11C H 0.9252 0.3780 1.0042 0.141 Uiso 1 1 calc R
C12 C 0.6988(5) 0.4327(3) 0.9844(3) 0.0736(18) Uani 1 1 d .
H12A H 0.7012 0.4543 1.0159 0.110 Uiso 1 1 calc R
H12B H 0.7037 0.3827 1.0080 0.110 Uiso 1 1 calc R
H12C H 0.6259 0.4495 0.9586 0.110 Uiso 1 1 calc R
C13 C 0.8176(4) 0.6524(2) 0.7051(2) 0.0417(12) Uani 1 1 d D
C14 C 0.9318(4) 0.6237(3) 0.6826(3) 0.0552(14) Uani 1 1 d .
H14A H 0.9953 0.6189 0.7130 0.083 Uiso 1 1 calc R
H14B H 0.9492 0.6553 0.6384 0.083 Uiso 1 1 calc R
H14C H 0.9230 0.5787 0.6823 0.083 Uiso 1 1 calc R
C15 C 0.7106(4) 0.6504(2) 0.6654(2) 0.0490(13) Uani 1 1 d .
H15A H 0.6955 0.6027 0.6780 0.073 Uiso 1 1 calc R
H15B H 0.7260 0.6706 0.6184 0.073 Uiso 1 1 calc R
H15C H 0.6426 0.6766 0.6749 0.073 Uiso 1 1 calc R
C16 C 0.6157(4) 0.7585(2) 0.7484(2) 0.0423(12) Uani 1 1 d .
H16 H 0.5713 0.7208 0.7622 0.051 Uiso 1 1 calc R
C17 C 0.5539(4) 0.8268(2) 0.7081(2) 0.0407(11) Uani 1 1 d .
C18 C 0.4390(4) 0.8298(3) 0.6866(3) 0.0561(14) Uani 1 1 d .
H18 H 0.4023 0.7890 0.7002 0.067 Uiso 1 1 calc R
C19 C 0.3784(5) 0.8932(3) 0.6449(3) 0.0699(17) Uani 1 1 d .
H19 H 0.3004 0.8960 0.6313 0.084 Uiso 1 1 calc R
C20 C 0.4369(5) 0.9519(3) 0.6243(3) 0.0649(16) Uani 1 1 d .
H20 H 0.3973 0.9939 0.5946 0.078 Uiso 1 1 calc R
C21 C 0.5485(4) 0.9525(2) 0.6444(3) 0.0494(13) Uani 1 1 d .
C22 C 0.6122(4) 0.8876(2) 0.6907(2) 0.0375(11) Uani 1 1 d .
C23 C 0.6083(5) 1.0176(2) 0.6177(3) 0.0577(15) Uani 1 1 d .
C24 C 0.6185(6) 1.0518(3) 0.5500(3) 0.095(2) Uani 1 1 d .
H24 H 0.5912 1.0330 0.5215 0.114 Uiso 1 1 calc R
C25 C 0.6686(8) 1.1136(4) 0.5234(4) 0.134(4) Uani 1 1 d .
H25 H 0.6747 1.1365 0.4773 0.160 Uiso 1 1 calc R
C26 C 0.7091(8) 1.1408(4) 0.5655(5) 0.122(3) Uani 1 1 d .
H26 H 0.7420 1.1828 0.5478 0.146 Uiso 1 1 calc R
C27 C 0.7019(6) 1.1077(3) 0.6320(4) 0.096(2) Uani 1 1 d .
H27 H 0.7306 1.1266 0.6601 0.115 Uiso 1 1 calc R
C28 C 0.6520(5) 1.0457(3) 0.6591(3) 0.0699(17) Uani 1 1 d .
H28 H 0.6478 1.0228 0.7053 0.084 Uiso 1 1 calc R
C29 C 0.9764(4) 0.7516(2) 0.7637(3) 0.0440(12) Uani 1 1 d .
C30 C 1.0409(4) 0.7688(3) 0.7053(3) 0.0532(13) Uani 1 1 d .
H30 H 1.0121 0.8072 0.6671 0.064 Uiso 1 1 calc R
C31 C 1.1473(5) 0.7300(3) 0.7027(3) 0.0683(17) Uani 1 1 d .
H31 H 1.1885 0.7423 0.6629 0.082 Uiso 1 1 calc R
C32 C 1.1924(5) 0.6729(3) 0.7594(4) 0.0729(18) Uani 1 1 d .
H32 H 1.2644 0.6470 0.7586 0.088 Uiso 1 1 calc R
C33 C 1.1283(5) 0.6561(3) 0.8159(4) 0.0688(17) Uani 1 1 d .
H33 H 1.1571 0.6173 0.8537 0.083 Uiso 1 1 calc R
C34 C 1.0227(4) 0.6937(2) 0.8199(3) 0.0536(14) Uani 1 1 d .
H34 H 0.9823 0.6805 0.8599 0.064 Uiso 1 1 calc R
C35 C 1.0677(4) 0.8451(2) 0.8272(3) 0.0463(12) Uani 1 1 d .
C36 C 1.0510(5) 0.8261(3) 0.8947(3) 0.0659(16) Uani 1 1 d .
H36 H 0.9777 0.8380 0.9097 0.079 Uiso 1 1 calc R
C37 C 1.1434(6) 0.7890(3) 0.9409(3) 0.0796(19) Uani 1 1 d .
H37 H 1.1318 0.7754 0.9866 0.096 Uiso 1 1 calc R
C38 C 1.2510(6) 0.7730(3) 0.9178(4) 0.083(2) Uani 1 1 d .
H38 H 1.3134 0.7491 0.9481 0.099 Uiso 1 1 calc R
C39 C 1.2680(5) 0.7913(3) 0.8518(4) 0.0716(17) Uani 1 1 d .
H39 H 1.3416 0.7797 0.8370 0.086 Uiso 1 1 calc R
C40 C 1.1767(4) 0.8272(3) 0.8060(3) 0.0573(14) Uani 1 1 d .
H40 H 1.1891 0.8393 0.7605 0.069 Uiso 1 1 calc R
C41 C 0.8531(4) 0.9385(3) 0.8058(3) 0.0489(13) Uani 1 1 d .
C42 C 0.8843(6) 1.0026(3) 0.7985(4) 0.0826(19) Uani 1 1 d .
H42 H 0.9517 1.0183 0.7749 0.099 Uiso 1 1 calc R
C43 C 0.8179(9) 1.0441(4) 0.8254(5) 0.115(3) Uani 1 1 d .
H43 H 0.8421 1.0867 0.8211 0.138 Uiso 1 1 calc R
C44 C 0.7181(9) 1.0236(5) 0.8579(5) 0.121(3) Uani 1 1 d .
H44 H 0.6730 1.0524 0.8753 0.145 Uiso 1 1 calc R
C45 C 0.6826(7) 0.9608(5) 0.8654(4) 0.114(3) Uani 1 1 d .
H45 H 0.6137 0.9462 0.8878 0.137 Uiso 1 1 calc R
C46 C 0.7532(5) 0.9188(3) 0.8384(3) 0.0729(17) Uani 1 1 d .
H46 H 0.7299 0.8759 0.8433 0.088 Uiso 1 1 calc R
C47 C 0.9983(4) 0.9470(2) 0.6931(3) 0.0503(13) Uani 1 1 d .
C48 C 0.9341(5) 0.9612(3) 0.6345(3) 0.0655(16) Uani 1 1 d .
H48 H 0.8702 0.9370 0.6351 0.079 Uiso 1 1 calc R
C49 C 0.9670(7) 1.0119(4) 0.5754(4) 0.100(2) Uani 1 1 d .
H49 H 0.9240 1.0231 0.5359 0.120 Uiso 1 1 calc R
C50 C 1.0630(9) 1.0456(4) 0.5753(5) 0.118(3) Uani 1 1 d .
H50 H 1.0856 1.0790 0.5352 0.141 Uiso 1 1 calc R
C51 C 1.1269(7) 1.0312(4) 0.6329(5) 0.101(3) Uani 1 1 d .
H51 H 1.1918 1.0547 0.6321 0.122 Uiso 1 1 calc R
C52 C 1.0937(5) 0.9813(3) 0.6921(3) 0.0678(17) Uani 1 1 d .
H52 H 1.1364 0.9709 0.7316 0.081 Uiso 1 1 calc R
C53 C 0.9611(4) 0.4806(2) 0.8019(2) 0.0473(12) Uani 1 1 d .
H53 H 1.0030 0.5001 0.8251 0.057 Uiso 1 1 calc R
C54 C 1.0302(4) 0.4325(2) 0.7782(3) 0.0473(12) Uani 1 1 d .
C55 C 1.1497(5) 0.4139(3) 0.7992(3) 0.0682(17) Uani 1 1 d .
H55 H 1.1813 0.4330 0.8263 0.082 Uiso 1 1 calc R
C56 C 1.2209(5) 0.3671(3) 0.7795(4) 0.080(2) Uani 1 1 d .
H56 H 1.3007 0.3552 0.7919 0.096 Uiso 1 1 calc R
C57 C 1.1685(5) 0.3384(3) 0.7405(3) 0.0712(17) Uani 1 1 d .
H57 H 1.2155 0.3056 0.7287 0.085 Uiso 1 1 calc R
C58 C 1.0533(5) 0.3549(2) 0.7184(3) 0.0501(13) Uani 1 1 d .
C59 C 0.9792(4) 0.4059(2) 0.7366(3) 0.0437(12) Uani 1 1 d .
C60 C 1.0043(5) 0.3188(3) 0.6808(3) 0.0600(15) Uani 1 1 d .
C61 C 1.0252(6) 0.2462(3) 0.7063(4) 0.090(2) Uani 1 1 d .
H61 H 1.0669 0.2220 0.7467 0.108 Uiso 1 1 calc R
C62 C 0.9843(9) 0.2095(4) 0.6716(6) 0.121(3) Uani 1 1 d .
H62 H 1.0002 0.1609 0.6887 0.145 Uiso 1 1 calc R
C63 C 0.9238(8) 0.2422(5) 0.6156(6) 0.117(3) Uani 1 1 d .
H63 H 0.8951 0.2164 0.5941 0.141 Uiso 1 1 calc R
C64 C 0.9011(6) 0.3157(5) 0.5871(4) 0.101(2) Uani 1 1 d .
H64 H 0.8607 0.3388 0.5461 0.121 Uiso 1 1 calc R
C65 C 0.9404(5) 0.3527(3) 0.6215(3) 0.0716(17) Uani 1 1 d .
H65 H 0.9234 0.4013 0.6043 0.086 Uiso 1 1 calc R
C66 C 0.6085(4) 0.4785(2) 0.7943(2) 0.0406(11) Uani 1 1 d .
C67 C 0.5640(4) 0.4156(3) 0.8326(3) 0.0522(13) Uani 1 1 d .
H67 H 0.6015 0.3744 0.8307 0.063 Uiso 1 1 calc R
C68 C 0.4680(5) 0.4114(3) 0.8727(3) 0.0652(16) Uani 1 1 d .
H68 H 0.4414 0.3681 0.8964 0.078 Uiso 1 1 calc R
C69 C 0.4106(5) 0.4702(3) 0.8783(3) 0.0686(16) Uani 1 1 d .
H69 H 0.3463 0.4673 0.9061 0.082 Uiso 1 1 calc R
C70 C 0.4506(4) 0.5337(3) 0.8417(3) 0.0570(14) Uani 1 1 d .
H70 H 0.4126 0.5743 0.8447 0.068 Uiso 1 1 calc R
C71 C 0.5447(4) 0.5379(2) 0.8014(2) 0.0467(12) Uani 1 1 d .
H71 H 0.5688 0.5818 0.7771 0.056 Uiso 1 1 calc R
C72 C 0.5844(5) 0.3834(3) 0.6789(3) 0.0543(14) Uani 1 1 d .
C73 C 0.6674(5) 0.3252(3) 0.7106(3) 0.0703(17) Uani 1 1 d .
H73 H 0.7373 0.3300 0.7289 0.084 Uiso 1 1 calc R
C74 C 0.6442(7) 0.2610(3) 0.7142(4) 0.100(3) Uani 1 1 d .
H74 H 0.7005 0.2224 0.7338 0.120 Uiso 1 1 calc R
C75 C 0.5405(7) 0.2523(4) 0.6897(5) 0.112(3) Uani 1 1 d .
H75 H 0.5255 0.2079 0.6940 0.134 Uiso 1 1 calc R
C76 C 0.4583(6) 0.3095(4) 0.6586(5) 0.110(3) Uani 1 1 d .
H76 H 0.3883 0.3042 0.6408 0.132 Uiso 1 1 calc R
C77 C 0.4804(5) 0.3751(3) 0.6538(3) 0.0764(19) Uani 1 1 d .
H77 H 0.4243 0.4137 0.6335 0.092 Uiso 1 1 calc R
C78 C 0.7049(4) 0.4935(3) 0.5877(2) 0.0487(12) Uani 1 1 d .
C79 C 0.6738(5) 0.4719(3) 0.5376(3) 0.0665(16) Uani 1 1 d .
H79 H 0.6147 0.4427 0.5451 0.080 Uiso 1 1 calc R
C80 C 0.7299(6) 0.4934(4) 0.4776(3) 0.0804(19) Uani 1 1 d .
H80 H 0.7085 0.4785 0.4449 0.097 Uiso 1 1 calc R
C81 C 0.8161(6) 0.5363(4) 0.4653(3) 0.084(2) Uani 1 1 d .
H81 H 0.8525 0.5511 0.4240 0.101 Uiso 1 1 calc R
C82 C 0.8500(5) 0.5580(3) 0.5146(3) 0.0759(18) Uani 1 1 d .
H82 H 0.9102 0.5866 0.5070 0.091 Uiso 1 1 calc R
C83 C 0.7935(5) 0.5365(3) 0.5741(3) 0.0578(14) Uani 1 1 d .
H83 H 0.8155 0.5515 0.6067 0.069 Uiso 1 1 calc R
C84 C 0.4924(4) 0.5296(3) 0.6438(3) 0.0478(13) Uani 1 1 d .
C85 C 0.4891(5) 0.5920(3) 0.5903(3) 0.0700(16) Uani 1 1 d .
H85 H 0.5562 0.6027 0.5646 0.084 Uiso 1 1 calc R
C86 C 0.3869(6) 0.6406(3) 0.5730(4) 0.088(2) Uani 1 1 d .
H86 H 0.3859 0.6829 0.5361 0.105 Uiso 1 1 calc R
C87 C 0.2894(6) 0.6249(4) 0.6109(4) 0.089(2) Uani 1 1 d .
H87 H 0.2207 0.6564 0.5993 0.107 Uiso 1 1 calc R
C88 C 0.2912(5) 0.5636(4) 0.6657(4) 0.0784(19) Uani 1 1 d .
H88 H 0.2245 0.5535 0.6919 0.094 Uiso 1 1 calc R
C89 C 0.3933(5) 0.5165(3) 0.6822(3) 0.0608(15) Uani 1 1 d .
H89 H 0.3948 0.4751 0.7202 0.073 Uiso 1 1 calc R
C90 C 0.8536(10) 0.7925(5) 0.5432(6) 0.127(3) Uani 1 1 d D
H90 H 0.9265 0.7851 0.5649 0.153 Uiso 1 1 calc R
C91 C 0.8433(12) 0.7678(5) 0.4956(6) 0.145(5) Uani 1 1 d D
H91 H 0.9093 0.7438 0.4849 0.174 Uiso 1 1 calc R
C92 C 0.7388(17) 0.7770(7) 0.4625(6) 0.181(7) Uani 1 1 d D
H92 H 0.7312 0.7605 0.4290 0.217 Uiso 1 1 calc R
C93 C 0.6443(12) 0.8125(7) 0.4817(6) 0.168(5) Uani 1 1 d D
H93 H 0.5710 0.8196 0.4605 0.202 Uiso 1 1 calc R
C94 C 0.6539(11) 0.8376(4) 0.5301(6) 0.127(3) Uani 1 1 d D
H94 H 0.5888 0.8610 0.5423 0.153 Uiso 1 1 calc R
C95 C 0.7617(12) 0.8272(4) 0.5601(5) 0.118(3) Uani 1 1 d D
H95 H 0.7715 0.8446 0.5928 0.141 Uiso 1 1 calc R
C96 C 0.2208(10) 0.0102(7) 0.8568(6) 0.148(4) Uani 1 1 d D
H96 H 0.1738 -0.0065 0.8941 0.177 Uiso 1 1 calc R
C97 C 0.3025(13) -0.0341(5) 0.8411(7) 0.152(5) Uani 1 1 d D
H97 H 0.3114 -0.0819 0.8677 0.182 Uiso 1 1 calc R
C98 C 0.3716(10) -0.0079(7) 0.7859(8) 0.152(4) Uani 1 1 d D
H98 H 0.4280 -0.0385 0.7764 0.182 Uiso 1 1 calc R
C99 C 0.3601(9) 0.0590(7) 0.7461(6) 0.152(4) Uani 1 1 d D
H99 H 0.4021 0.0756 0.7068 0.183 Uiso 1 1 calc R
C100 C 0.2837(11) 0.1032(5) 0.7652(7) 0.178(5) Uani 1 1 d D
H100 H 0.2832 0.1513 0.7419 0.213 Uiso 1 1 calc R
C101 C 0.2103(11) 0.0803(6) 0.8156(7) 0.168(4) Uani 1 1 d D
H101 H 0.1522 0.1115 0.8230 0.201 Uiso 1 1 calc R
C102 C 0.5711(11) 0.8255(8) 0.1233(8) 0.205(7) Uani 1 1 d D
H102 H 0.6220 0.8164 0.1594 0.246 Uiso 1 1 calc R
C103 C 0.5042(12) 0.7782(6) 0.1237(6) 0.151(4) Uani 1 1 d D
H103 H 0.5107 0.7346 0.1593 0.181 Uiso 1 1 calc R
C104 C 0.4282(12) 0.7919(6) 0.0741(8) 0.209(6) Uani 1 1 d D
H104 H 0.3829 0.7571 0.0755 0.250 Uiso 1 1 calc R
C105 C 0.4135(15) 0.8531(7) 0.0225(7) 0.233(8) Uani 1 1 d D
H105 H 0.3596 0.8604 -0.0118 0.280 Uiso 1 1 calc R
C106 C 0.4771(14) 0.9052(7) 0.0196(8) 0.200(6) Uani 1 1 d D
H106 H 0.4629 0.9501 -0.0137 0.240 Uiso 1 1 calc R
C107 C 0.5655(12) 0.8881(8) 0.0696(10) 0.238(9) Uani 1 1 d D
H107 H 0.6198 0.9193 0.0661 0.286 Uiso 1 1 calc R
C108 C 0.1098(14) 0.8235(14) 0.1021(10) 0.190(6) Uani 1 1 d D
H108 H 0.1843 0.8198 0.1209 0.228 Uiso 1 1 calc R
C109 C 0.050(2) 0.7682(9) 0.1196(6) 0.198(7) Uani 1 1 d D
H109 H 0.0814 0.7258 0.1525 0.237 Uiso 1 1 calc R
C110 C -0.056(2) 0.7724(12) 0.0908(11) 0.208(10) Uani 1 1 d D
H110 H -0.0936 0.7322 0.1027 0.250 Uiso 1 1 calc R
C111 C -0.1097(14) 0.8347(17) 0.0441(11) 0.198(7) Uani 1 1 d D
H111 H -0.1846 0.8383 0.0259 0.237 Uiso 1 1 calc R
C112 C -0.047(2) 0.8911(9) 0.0260(8) 0.197(7) Uani 1 1 d D
H112 H -0.0772 0.9335 -0.0073 0.236 Uiso 1 1 calc R
C113 C 0.058(2) 0.8865(10) 0.0552(12) 0.196(7) Uani 1 1 d D
H113 H 0.0970 0.9263 0.0436 0.235 Uiso 1 1 calc R
H7 H 0.709(5) 0.7464(16) 0.880(3) 0.11(2) Uiso 1 1 d D
H10 H 0.800(4) 0.427(2) 0.911(2) 0.048(14) Uiso 1 1 d .
H13 H 0.824(4) 0.7000(12) 0.697(2) 0.054(14) Uiso 1 1 d D

loop_
_atom_site_aniso_label
_atom_site_aniso_U_11
_atom_site_aniso_U_22
_atom_site_aniso_U_33
_atom_site_aniso_U_23
_atom_site_aniso_U_13
_atom_site_aniso_U_12
Ni1 0.0435(4) 0.0222(3) 0.0431(4) -0.0108(3) -0.0086(3) 0.0065(2)
Ni2 0.0442(4) 0.0288(3) 0.0401(4) -0.0148(3) -0.0041(3) 0.0040(3)
P1 0.0459(8) 0.0294(6) 0.0472(8) -0.0155(6) -0.0060(6) 0.0034(5)
P2 0.0470(8) 0.0402(7) 0.0465(8) -0.0228(6) -0.0032(6) 0.0023(6)
O1 0.058(2) 0.0197(16) 0.056(2) -0.0082(15) -0.0206(17) 0.0102(14)
O2 0.047(2) 0.051(2) 0.056(2) -0.0294(18) 0.0011(17) 0.0051(16)
N1 0.038(2) 0.0229(19) 0.042(2) -0.0058(17) -0.0075(18) 0.0099(15)
N2 0.041(2) 0.0206(19) 0.040(2) -0.0044(17) -0.0050(18) 0.0063(16)
C1 0.049(3) 0.024(2) 0.039(3) -0.007(2) -0.009(2) 0.002(2)
C2 0.057(3) 0.026(3) 0.047(3) -0.013(2) -0.006(2) 0.004(2)
C3 0.063(3) 0.036(3) 0.038(3) -0.011(2) -0.003(2) 0.001(2)
C4 0.053(3) 0.027(2) 0.043(3) -0.007(2) -0.010(2) -0.001(2)
C5 0.045(3) 0.028(2) 0.042(3) -0.013(2) -0.005(2) 0.003(2)
C6 0.052(3) 0.020(2) 0.038(3) -0.007(2) -0.007(2) 0.001(2)
C7 0.083(4) 0.035(3) 0.044(3) -0.014(3) 0.007(3) 0.009(3)
C8 0.092(5) 0.084(5) 0.089(5) -0.060(4) -0.012(4) 0.005(4)
C9 0.087(5) 0.142(7) 0.107(6) -0.084(6) -0.013(4) 0.045(4)
C10 0.080(4) 0.031(3) 0.041(3) -0.006(3) -0.015(3) 0.001(3)
C11 0.105(5) 0.054(4) 0.085(5) 0.009(3) -0.036(4) 0.012(3)
C12 0.109(5) 0.038(3) 0.058(4) -0.001(3) -0.002(4) -0.010(3)
C13 0.061(3) 0.023(2) 0.042(3) -0.013(2) 0.001(2) -0.004(2)
C14 0.066(4) 0.044(3) 0.053(3) -0.017(3) 0.009(3) -0.005(3)
C15 0.072(4) 0.035(3) 0.034(3) -0.009(2) -0.005(3) 0.000(2)
C16 0.053(3) 0.029(3) 0.042(3) -0.011(2) -0.008(2) -0.005(2)
C17 0.042(3) 0.036(3) 0.042(3) -0.015(2) -0.006(2) 0.006(2)
C18 0.053(3) 0.045(3) 0.064(4) -0.015(3) -0.017(3) 0.000(2)
C19 0.050(3) 0.067(4) 0.079(4) -0.017(3) -0.030(3) 0.011(3)
C20 0.066(4) 0.046(3) 0.066(4) -0.010(3) -0.027(3) 0.020(3)
C21 0.052(3) 0.038(3) 0.052(3) -0.015(3) -0.016(3) 0.014(2)
C22 0.047(3) 0.025(2) 0.038(3) -0.013(2) -0.009(2) 0.009(2)
C23 0.069(4) 0.031(3) 0.062(4) -0.011(3) -0.027(3) 0.019(2)
C24 0.136(6) 0.059(4) 0.068(5) 0.002(4) -0.045(4) -0.017(4)
C25 0.182(9) 0.076(5) 0.096(7) 0.026(5) -0.054(6) -0.042(6)
C26 0.160(8) 0.049(4) 0.127(8) 0.001(5) -0.062(6) -0.022(4)
C27 0.139(6) 0.043(4) 0.108(6) -0.033(4) -0.051(5) 0.007(4)
C28 0.092(4) 0.043(3) 0.071(4) -0.022(3) -0.017(3) 0.009(3)
C29 0.043(3) 0.027(2) 0.065(4) -0.023(3) -0.014(3) 0.005(2)
C30 0.056(3) 0.043(3) 0.067(4) -0.031(3) 0.001(3) 0.003(2)
C31 0.055(4) 0.074(4) 0.092(5) -0.053(4) 0.010(3) 0.000(3)
C32 0.056(4) 0.071(4) 0.102(6) -0.053(4) -0.016(4) 0.028(3)
C33 0.063(4) 0.049(3) 0.091(5) -0.030(3) -0.028(4) 0.022(3)
C34 0.054(3) 0.039(3) 0.059(4) -0.013(3) -0.015(3) 0.011(2)
C35 0.050(3) 0.041(3) 0.049(3) -0.021(3) -0.008(2) 0.000(2)
C36 0.062(4) 0.067(4) 0.065(4) -0.026(3) -0.010(3) 0.013(3)
C37 0.092(5) 0.079(4) 0.054(4) -0.014(3) -0.025(4) 0.007(4)
C38 0.088(5) 0.052(4) 0.092(6) -0.015(4) -0.044(4) 0.018(3)
C39 0.060(4) 0.060(4) 0.092(5) -0.033(4) -0.022(4) 0.021(3)
C40 0.055(3) 0.053(3) 0.065(4) -0.028(3) -0.013(3) 0.009(3)
C41 0.052(3) 0.039(3) 0.051(3) -0.015(3) -0.011(3) 0.006(2)
C42 0.104(5) 0.057(4) 0.101(6) -0.051(4) 0.007(4) 0.006(3)
C43 0.166(9) 0.073(5) 0.127(8) -0.071(5) 0.000(6) 0.022(5)
C44 0.141(8) 0.124(8) 0.124(8) -0.094(7) -0.019(6) 0.050(6)
C45 0.094(6) 0.153(8) 0.120(7) -0.089(7) 0.017(5) 0.014(5)
C46 0.080(5) 0.073(4) 0.077(5) -0.044(4) -0.004(4) 0.001(3)
C47 0.053(3) 0.030(3) 0.063(4) -0.014(3) 0.001(3) 0.002(2)
C48 0.080(4) 0.048(3) 0.055(4) -0.007(3) 0.000(3) -0.004(3)
C49 0.133(7) 0.078(5) 0.063(5) 0.002(4) 0.011(4) -0.016(5)
C50 0.145(8) 0.060(5) 0.105(7) 0.010(5) 0.048(6) -0.011(5)
C51 0.093(6) 0.057(5) 0.138(8) -0.020(5) 0.037(6) -0.024(4)
C52 0.071(4) 0.038(3) 0.087(5) -0.017(3) 0.009(3) -0.008(3)
C53 0.055(3) 0.035(3) 0.052(3) -0.017(2) -0.008(3) -0.003(2)
C54 0.043(3) 0.036(3) 0.058(3) -0.016(3) -0.002(3) 0.005(2)
C55 0.048(3) 0.063(4) 0.097(5) -0.038(4) -0.015(3) 0.005(3)
C56 0.045(4) 0.073(4) 0.117(6) -0.037(4) -0.011(4) 0.013(3)
C57 0.062(4) 0.051(4) 0.100(5) -0.036(4) 0.012(4) 0.012(3)
C58 0.053(3) 0.035(3) 0.058(3) -0.015(3) 0.005(3) 0.000(2)
C59 0.047(3) 0.027(2) 0.051(3) -0.009(2) -0.001(2) -0.002(2)
C60 0.058(4) 0.050(3) 0.077(4) -0.033(3) 0.019(3) 0.000(3)
C61 0.124(6) 0.051(4) 0.103(6) -0.045(4) 0.014(4) 0.007(4)
C62 0.166(9) 0.069(5) 0.149(9) -0.068(6) 0.017(7) -0.007(5)
C63 0.117(7) 0.123(8) 0.173(10) -0.120(8) 0.047(7) -0.041(6)
C64 0.096(6) 0.125(7) 0.108(6) -0.075(6) 0.006(4) -0.003(5)
C65 0.072(4) 0.076(4) 0.082(5) -0.051(4) 0.008(4) 0.003(3)
C66 0.044(3) 0.040(3) 0.034(3) -0.011(2) -0.011(2) -0.001(2)
C67 0.061(3) 0.042(3) 0.052(3) -0.019(3) 0.001(3) -0.002(2)
C68 0.068(4) 0.060(4) 0.063(4) -0.018(3) 0.013(3) -0.016(3)
C69 0.058(4) 0.092(5) 0.058(4) -0.033(4) 0.016(3) -0.007(3)
C70 0.054(3) 0.064(4) 0.058(4) -0.033(3) 0.000(3) 0.009(3)
C71 0.056(3) 0.034(3) 0.046(3) -0.013(2) -0.006(3) 0.001(2)
C72 0.059(4) 0.053(3) 0.061(4) -0.032(3) 0.006(3) -0.011(3)
C73 0.075(4) 0.049(4) 0.093(5) -0.033(4) 0.008(4) -0.010(3)
C74 0.109(6) 0.051(4) 0.150(8) -0.052(5) 0.022(5) -0.007(4)
C75 0.107(6) 0.079(5) 0.191(9) -0.093(6) 0.052(6) -0.037(5)
C76 0.073(5) 0.119(7) 0.196(9) -0.121(7) 0.019(5) -0.025(5)
C77 0.062(4) 0.080(4) 0.115(6) -0.067(4) 0.004(4) -0.010(3)
C78 0.052(3) 0.051(3) 0.044(3) -0.024(3) -0.002(2) 0.006(2)
C79 0.079(4) 0.077(4) 0.051(4) -0.032(3) 0.000(3) -0.017(3)
C80 0.101(5) 0.097(5) 0.054(4) -0.042(4) -0.002(4) -0.007(4)
C81 0.114(6) 0.091(5) 0.042(4) -0.023(4) 0.016(4) -0.004(4)
C82 0.083(5) 0.072(4) 0.074(5) -0.029(4) 0.016(4) -0.014(3)
C83 0.064(4) 0.061(4) 0.054(4) -0.029(3) 0.009(3) -0.007(3)
C84 0.049(3) 0.048(3) 0.050(3) -0.028(3) -0.016(3) 0.010(2)
C85 0.071(4) 0.060(4) 0.074(5) -0.025(4) -0.006(3) 0.007(3)
C86 0.094(5) 0.056(4) 0.100(6) -0.024(4) -0.021(5) 0.019(4)
C87 0.086(5) 0.092(5) 0.098(6) -0.060(5) -0.032(4) 0.045(4)
C88 0.063(4) 0.108(6) 0.079(5) -0.062(5) -0.009(3) 0.028(4)
C89 0.056(4) 0.076(4) 0.057(4) -0.038(3) -0.011(3) 0.011(3)
C90 0.155(9) 0.064(6) 0.110(9) 0.020(5) 0.022(7) -0.007(6)
C91 0.240(15) 0.075(6) 0.092(8) -0.014(6) 0.062(9) 0.013(8)
C92 0.35(2) 0.108(9) 0.088(9) -0.040(7) -0.008(12) -0.017(12)
C93 0.235(15) 0.141(11) 0.111(10) -0.034(8) -0.056(9) 0.002(9)
C94 0.164(10) 0.088(6) 0.107(8) -0.024(6) -0.007(7) 0.023(6)
C95 0.156(9) 0.066(5) 0.104(7) -0.005(5) 0.008(8) -0.011(6)
C96 0.178(11) 0.129(10) 0.116(9) -0.025(8) -0.013(8) -0.020(8)
C97 0.231(15) 0.069(7) 0.142(11) -0.022(7) -0.093(10) -0.019(8)
C98 0.167(11) 0.111(10) 0.181(14) -0.071(9) -0.037(10) 0.028(8)
C99 0.137(9) 0.144(10) 0.162(11) -0.052(10) 0.023(7) 0.002(8)
C100 0.189(12) 0.088(7) 0.216(15) -0.031(8) 0.066(10) 0.017(7)
C101 0.172(11) 0.124(10) 0.165(12) -0.028(9) 0.014(9) 0.038(8)
C102 0.201(13) 0.121(10) 0.238(17) -0.006(11) -0.098(11) -0.020(9)
C103 0.195(12) 0.106(8) 0.133(10) -0.033(7) -0.034(9) 0.008(8)
C104 0.260(15) 0.113(10) 0.222(17) -0.031(10) -0.100(13) -0.008(9)
C105 0.42(2) 0.105(9) 0.149(12) -0.021(9) -0.146(13) 0.002(12)
C106 0.220(16) 0.132(11) 0.190(16) -0.010(11) 0.048(12) -0.003(11)
C107 0.143(12) 0.157(14) 0.35(3) -0.025(15) -0.018(13) -0.040(10)
C108 0.301(18) 0.166(13) 0.130(12) -0.077(11) -0.016(12) -0.060(17)
C109 0.36(3) 0.153(15) 0.073(8) -0.041(8) 0.042(13) -0.033(17)
C110 0.30(3) 0.23(2) 0.121(15) -0.076(15) 0.071(14) -0.13(2)
C111 0.199(14) 0.29(2) 0.161(17) -0.150(18) 0.033(13) -0.028(19)
C112 0.30(2) 0.151(14) 0.167(14) -0.100(12) -0.016(16) 0.011(14)
C113 0.29(2) 0.143(15) 0.193(18) -0.098(14) -0.018(13) -0.057(14)

loop_
_atom_type_symbol
_atom_type_description
_atom_type_scat_dispersion_real
_atom_type_scat_dispersion_imag
_atom_type_scat_source
C C 0.0033 0.0016 'International Tables Vol C Tables 4.2.6.8 and 6.1.1.4'
H H 0.0000 0.0000 'International Tables Vol C Tables 4.2.6.8 and 6.1.1.4'
N N 0.0061 0.0033 'International Tables Vol C Tables 4.2.6.8 and 6.1.1.4'
O O 0.0106 0.0060 'International Tables Vol C Tables 4.2.6.8 and 6.1.1.4'
P P 0.1023 0.0942 'International Tables Vol C Tables 4.2.6.8 and 6.1.1.4'
Ni Ni 0.3393 1.1124 'International Tables Vol C Tables 4.2.6.8 and 6.1.1.4'

loop_
_geom_angle_atom_site_label_1
_geom_angle_atom_site_label_2
_geom_angle_atom_site_label_3
_geom_angle
O1 Ni1 C29 158.1(2)
O1 Ni1 N1 92.44(14)
C29 Ni1 N1 98.07(16)
O1 Ni1 P1 89.05(10)
C29 Ni1 P1 86.51(13)
N1 Ni1 P1 162.84(12)
C66 Ni2 O2 157.49(17)
C66 Ni2 N2 96.22(17)
O2 Ni2 N2 93.01(15)
C66 Ni2 P2 88.82(13)
O2 Ni2 P2 88.75(11)
N2 Ni2 P2 161.81(11)
C41 P1 C35 103.5(2)
C41 P1 C47 104.0(2)
C35 P1 C47 105.6(2)
C41 P1 Ni1 110.39(17)
C35 P1 Ni1 116.86(15)
C47 P1 Ni1 115.08(18)
C72 P2 C78 102.4(2)
C72 P2 C84 105.3(2)
C78 P2 C84 101.7(2)
C72 P2 Ni2 116.04(19)
C78 P2 Ni2 110.92(16)
C84 P2 Ni2 118.41(16)
C22 O1 Ni1 129.2(3)
C59 O2 Ni2 128.0(3)
C16 N1 C1 111.6(3)
C16 N1 Ni1 125.8(3)
C1 N1 Ni1 121.9(3)
C53 N2 C5 112.6(4)
C53 N2 Ni2 124.2(3)
C5 N2 Ni2 123.1(3)
C2 C1 C6 124.9(4)
C2 C1 N1 117.4(4)
C6 C1 N1 117.7(4)
C1 C2 C3 116.6(4)
C1 C2 C7 124.0(4)
C3 C2 C7 119.4(5)
C4 C3 C2 122.8(5)
C4 C3 H3 118.6
C2 C3 H3 118.6
C5 C4 C3 118.5(4)
C5 C4 C10 122.8(5)
C3 C4 C10 118.7(5)
C4 C5 C6 122.5(4)
C4 C5 N2 119.9(4)
C6 C5 N2 117.6(4)
C1 C6 C5 114.6(4)
C1 C6 C13 119.6(4)
C5 C6 C13 125.7(4)
C9 C7 C2 110.5(5)
C9 C7 C8 110.9(5)
C2 C7 C8 112.9(4)
C9 C7 H7 111(4)
C2 C7 H7 108(4)
C8 C7 H7 103(4)
C7 C8 H8A 109.5
C7 C8 H8B 109.5
H8A C8 H8B 109.5
C7 C8 H8C 109.5
H8A C8 H8C 109.5
H8B C8 H8C 109.5
C7 C9 H9A 109.5
C7 C9 H9B 109.5
H9A C9 H9B 109.5
C7 C9 H9C 109.5
H9A C9 H9C 109.5
H9B C9 H9C 109.5
C12 C10 C11 112.2(5)
C12 C10 C4 112.3(4)
C11 C10 C4 112.0(4)
C12 C10 H10 108(3)
C11 C10 H10 107(3)
C4 C10 H10 105(3)
C10 C11 H11A 109.5
C10 C11 H11B 109.5
H11A C11 H11B 109.5
C10 C11 H11C 109.5
H11A C11 H11C 109.5
H11B C11 H11C 109.5
C10 C12 H12A 109.5
C10 C12 H12B 109.5
H12A C12 H12B 109.5
C10 C12 H12C 109.5
H12A C12 H12C 109.5
H12B C12 H12C 109.5
C6 C13 C14 116.9(4)
C6 C13 C15 111.4(4)
C14 C13 C15 111.8(4)
C6 C13 H13 100(3)
C14 C13 H13 107(3)
C15 C13 H13 109(3)
C13 C14 H14A 109.5
C13 C14 H14B 109.5
H14A C14 H14B 109.5
C13 C14 H14C 109.5
H14A C14 H14C 109.5
H14B C14 H14C 109.5
C13 C15 H15A 109.5
C13 C15 H15B 109.5
H15A C15 H15B 109.5
C13 C15 H15C 109.5
H15A C15 H15C 109.5
H15B C15 H15C 109.5
N1 C16 C17 126.8(4)
N1 C16 H16 116.6
C17 C16 H16 116.6
C18 C17 C22 122.0(4)
C18 C17 C16 118.0(4)
C22 C17 C16 120.0(4)
C17 C18 C19 120.2(5)
C17 C18 H18 119.9
C19 C18 H18 119.9
C20 C19 C18 118.2(5)
C20 C19 H19 120.9
C18 C19 H19 120.9
C21 C20 C19 124.2(5)
C21 C20 H20 117.9
C19 C20 H20 117.9
C20 C21 C22 119.0(5)
C20 C21 C23 121.2(4)
C22 C21 C23 119.8(4)
O1 C22 C17 124.2(4)
O1 C22 C21 119.6(4)
C17 C22 C21 116.2(4)
C24 C23 C28 118.3(5)
C24 C23 C21 119.6(5)
C28 C23 C21 122.1(5)
C23 C24 C25 121.2(7)
C23 C24 H24 119.4
C25 C24 H24 119.4
C26 C25 C24 119.2(8)
C26 C25 H25 120.4
C24 C25 H25 120.4
C27 C26 C25 120.8(7)
C27 C26 H26 119.6
C25 C26 H26 119.6
C26 C27 C28 120.3(6)
C26 C27 H27 119.8
C28 C27 H27 119.8
C27 C28 C23 120.2(6)
C27 C28 H28 119.9
C23 C28 H28 119.9
C30 C29 C34 117.5(5)
C30 C29 Ni1 113.4(4)
C34 C29 Ni1 129.1(4)
C31 C30 C29 121.5(5)
C31 C30 H30 119.3
C29 C30 H30 119.3
C30 C31 C32 120.1(6)
C30 C31 H31 119.9
C32 C31 H31 119.9
C33 C32 C31 118.0(5)
C33 C32 H32 121.0
C31 C32 H32 121.0
C32 C33 C34 123.1(6)
C32 C33 H33 118.5
C34 C33 H33 118.5
C33 C34 C29 119.8(5)
C33 C34 H34 120.1
C29 C34 H34 120.1
C36 C35 C40 118.9(5)
C36 C35 P1 119.0(4)
C40 C35 P1 121.7(4)
C35 C36 C37 120.5(6)
C35 C36 H36 119.8
C37 C36 H36 119.8
C38 C37 C36 118.9(6)
C38 C37 H37 120.5
C36 C37 H37 120.5
C39 C38 C37 120.9(6)
C39 C38 H38 119.5
C37 C38 H38 119.5
C38 C39 C40 120.4(6)
C38 C39 H39 119.8
C40 C39 H39 119.8
C35 C40 C39 120.4(6)
C35 C40 H40 119.8
C39 C40 H40 119.8
C46 C41 C42 117.5(5)
C46 C41 P1 121.3(4)
C42 C41 P1 121.2(4)
C43 C42 C41 121.3(7)
C43 C42 H42 119.4
C41 C42 H42 119.4
C44 C43 C42 120.4(8)
C44 C43 H43 119.8
C42 C43 H43 119.8
C43 C44 C45 120.3(8)
C43 C44 H44 119.9
C45 C44 H44 119.9
C44 C45 C46 118.1(8)
C44 C45 H45 120.9
C46 C45 H45 120.9
C41 C46 C45 122.4(6)
C41 C46 H46 118.8
C45 C46 H46 118.8
C52 C47 C48 120.7(5)
C52 C47 P1 123.9(4)
C48 C47 P1 115.3(4)
C49 C48 C47 118.8(6)
C49 C48 H48 120.6
C47 C48 H48 120.6
C50 C49 C48 119.6(7)
C50 C49 H49 120.2
C48 C49 H49 120.2
C49 C50 C51 121.5(7)
C49 C50 H50 119.2
C51 C50 H50 119.2
C50 C51 C52 119.1(7)
C50 C51 H51 120.5
C52 C51 H51 120.5
C47 C52 C51 120.2(7)
C47 C52 H52 119.9
C51 C52 H52 119.9
N2 C53 C54 127.9(4)
N2 C53 H53 116.0
C54 C53 H53 116.0
C59 C54 C55 122.0(5)
C59 C54 C53 121.1(4)
C55 C54 C53 116.9(5)
C56 C55 C54 120.1(5)
C56 C55 H55 119.9
C54 C55 H55 119.9
C55 C56 C57 117.7(5)
C55 C56 H56 121.1
C57 C56 H56 121.2
C58 C57 C56 124.6(5)
C58 C57 H57 117.7
C56 C57 H57 117.7
C57 C58 C59 118.1(5)
C57 C58 C60 120.6(5)
C59 C58 C60 121.1(5)
O2 C59 C54 123.8(4)
O2 C59 C58 118.9(4)
C54 C59 C58 117.4(5)
C65 C60 C61 118.3(6)
C65 C60 C58 123.9(5)
C61 C60 C58 117.8(6)
C62 C61 C60 120.2(8)
C62 C61 H61 119.9
C60 C61 H61 119.9
C63 C62 C61 120.8(8)
C63 C62 H62 119.6
C61 C62 H62 119.6
C62 C63 C64 121.4(8)
C62 C63 H63 119.3
C64 C63 H63 119.3
C65 C64 C63 118.2(8)
C65 C64 H64 120.9
C63 C64 H64 120.9
C60 C65 C64 121.0(7)
C60 C65 H65 119.5
C64 C65 H65 119.5
C67 C66 C71 113.4(4)
C67 C66 Ni2 115.0(4)
C71 C66 Ni2 131.5(4)
C68 C67 C66 123.4(5)
C68 C67 H67 118.3
C66 C67 H67 118.3
C67 C68 C69 120.8(5)
C67 C68 H68 119.6
C69 C68 H68 119.6
C68 C69 C70 118.3(5)
C68 C69 H69 120.8
C70 C69 H69 120.8
C71 C70 C69 120.8(5)
C71 C70 H70 119.6
C69 C70 H70 119.6
C70 C71 C66 123.2(5)
C70 C71 H71 118.4
C66 C71 H71 118.4
C77 C72 C73 119.7(5)
C77 C72 P2 123.8(5)
C73 C72 P2 116.3(4)
C74 C73 C72 118.9(6)
C74 C73 H73 120.6
C72 C73 H73 120.6
C75 C74 C73 121.7(7)
C75 C74 H74 119.1
C73 C74 H74 119.1
C74 C75 C76 119.5(7)
C74 C75 H75 120.2
C76 C75 H75 120.2
C75 C76 C77 119.7(7)
C75 C76 H76 120.1
C77 C76 H76 120.1
C72 C77 C76 120.4(6)
C72 C77 H77 119.8
C76 C77 H77 119.8
C83 C78 C79 117.3(5)
C83 C78 P2 120.7(4)
C79 C78 P2 122.0(4)
C80 C79 C78 120.5(5)
C80 C79 H79 119.7
C78 C79 H79 119.7
C81 C80 C79 121.0(6)
C81 C80 H80 119.5
C79 C80 H80 119.5
C80 C81 C82 119.8(6)
C80 C81 H81 120.1
C82 C81 H81 120.1
C83 C82 C81 118.8(6)
C83 C82 H82 120.6
C81 C82 H82 120.6
C82 C83 C78 122.5(5)
C82 C83 H83 118.7
C78 C83 H83 118.7
C85 C84 C89 117.7(5)
C85 C84 P2 120.7(4)
C89 C84 P2 121.4(4)
C84 C85 C86 121.6(6)
C84 C85 H85 119.2
C86 C85 H85 119.2
C87 C86 C85 119.0(7)
C87 C86 H86 120.5
C85 C86 H86 120.5
C86 C87 C88 120.7(6)
C86 C87 H87 119.7
C88 C87 H87 119.7
C87 C88 C89 119.3(6)
C87 C88 H88 120.3
C89 C88 H88 120.3
C84 C89 C88 121.6(6)
C84 C89 H89 119.2
C88 C89 H89 119.2
C95 C90 C91 121.3(12)
C95 C90 H90 119.3
C91 C90 H90 119.4
C90 C91 C92 121.6(12)
C90 C91 H91 119.2
C92 C91 H91 119.2
C91 C92 C93 115.9(13)
C91 C92 H92 122.1
C93 C92 H92 122.1
C94 C93 C92 122.9(13)
C94 C93 H93 118.5
C92 C93 H93 118.5
C95 C94 C93 117.6(11)
C95 C94 H94 121.2
C93 C94 H94 121.2
C90 C95 C94 120.7(11)
C90 C95 H95 119.7
C94 C95 H95 119.7
C97 C96 C101 117.8(11)
C97 C96 H96 121.1
C101 C96 H96 121.1
C96 C97 C98 119.9(11)
C96 C97 H97 120.0
C98 C97 H97 120.1
C99 C98 C97 122.0(12)
C99 C98 H98 119.0
C97 C98 H98 119.0
C98 C99 C100 117.1(11)
C98 C99 H99 121.5
C100 C99 H99 121.5
C101 C100 C99 122.9(11)
C101 C100 H100 118.6
C99 C100 H100 118.6
C100 C101 C96 119.6(11)
C100 C101 H101 120.2
C96 C101 H101 120.2
C103 C102 C107 119.6(13)
C103 C102 H102 120.2
C107 C102 H102 120.2
C104 C103 C102 120.6(12)
C104 C103 H103 119.7
C102 C103 H103 119.7
C103 C104 C105 122.7(13)
C103 C104 H104 118.6
C105 C104 H104 118.6
C104 C105 C106 120.0(13)
C104 C105 H105 120.0
C106 C105 H105 120.0
C105 C106 C107 116.7(13)
C105 C106 H106 121.7
C107 C106 H106 121.6
C102 C107 C106 119.7(13)
C102 C107 H107 120.2
C106 C107 H107 120.2
C109 C108 C113 118.0(17)
C109 C108 H108 121.0
C113 C108 H108 121.0
C108 C109 C110 121.5(19)
C108 C109 H109 119.3
C110 C109 H109 119.3
C109 C110 C111 122(2)
C109 C110 H110 119.2
C111 C110 H110 119.2
C112 C111 C110 116(2)
C112 C111 H111 121.9
C110 C111 H111 121.9
C113 C112 C111 121.5(18)
C113 C112 H112 119.2
C111 C112 H112 119.3
C112 C113 C108 120.9(16)
C112 C113 H113 119.5
C108 C113 H113 119.5

loop_
_geom_bond_atom_site_label_1
_geom_bond_atom_site_label_2
_geom_bond_distance
Ni1 O1 1.888(3)
Ni1 C29 1.902(4)
Ni1 N1 1.910(4)
Ni1 P1 2.1709(13)
Ni2 C66 1.869(5)
Ni2 O2 1.903(3)
Ni2 N2 1.925(4)
Ni2 P2 2.1868(14)
P1 C41 1.823(5)
P1 C35 1.824(5)
P1 C47 1.829(5)
P2 C72 1.826(5)
P2 C78 1.827(5)
P2 C84 1.832(5)
O1 C22 1.274(5)
O2 C59 1.300(5)
N1 C16 1.279(5)
N1 C1 1.486(5)
N2 C53 1.283(5)
N2 C5 1.459(5)
C1 C2 1.368(6)
C1 C6 1.410(6)
C2 C3 1.396(6)
C2 C7 1.517(7)
C3 C4 1.386(6)
C3 H3 0.9300
C4 C5 1.371(6)
C4 C10 1.528(6)
C5 C6 1.433(6)
C6 C13 1.516(6)
C7 C9 1.497(8)
C7 C8 1.518(8)
C7 H7 0.95(2)
C8 H8A 0.9600
C8 H8B 0.9600
C8 H8C 0.9600
C9 H9A 0.9600
C9 H9B 0.9600
C9 H9C 0.9600
C10 C12 1.508(7)
C10 C11 1.522(7)
C10 H10 0.91(4)
C11 H11A 0.9600
C11 H11B 0.9600
C11 H11C 0.9600
C12 H12A 0.9600
C12 H12B 0.9600
C12 H12C 0.9600
C13 C14 1.517(6)
C13 C15 1.522(6)
C13 H13 0.953(19)
C14 H14A 0.9600
C14 H14B 0.9600
C14 H14C 0.9600
C15 H15A 0.9600
C15 H15B 0.9600
C15 H15C 0.9600
C16 C17 1.452(6)
C16 H16 0.9300
C17 C18 1.385(6)
C17 C22 1.416(6)
C18 C19 1.387(7)
C18 H18 0.9300
C19 C20 1.375(7)
C19 H19 0.9300
C20 C21 1.355(6)
C20 H20 0.9300
C21 C22 1.450(6)
C21 C23 1.492(7)
C23 C24 1.366(8)
C23 C28 1.381(7)
C24 C25 1.376(8)
C24 H24 0.9300
C25 C26 1.365(11)
C25 H25 0.9300
C26 C27 1.338(10)
C26 H26 0.9300
C27 C28 1.379(8)
C27 H27 0.9300
C28 H28 0.9300
C29 C30 1.392(7)
C29 C34 1.395(6)
C30 C31 1.388(7)
C30 H30 0.9300
C31 C32 1.391(8)
C31 H31 0.9300
C32 C33 1.356(8)
C32 H32 0.9300
C33 C34 1.377(7)
C33 H33 0.9300
C34 H34 0.9300
C35 C36 1.374(7)
C35 C40 1.375(7)
C36 C37 1.400(7)
C36 H36 0.9300
C37 C38 1.368(8)
C37 H37 0.9300
C38 C39 1.345(9)
C38 H38 0.9300
C39 C40 1.382(7)
C39 H39 0.9300
C40 H40 0.9300
C41 C46 1.343(7)
C41 C42 1.374(7)
C42 C43 1.375(9)
C42 H42 0.9300
C43 C44 1.345(11)
C43 H43 0.9300
C44 C45 1.366(10)
C44 H44 0.9300
C45 C46 1.406(9)
C45 H45 0.9300
C46 H46 0.9300
C47 C52 1.364(6)
C47 C48 1.391(7)
C48 C49 1.382(8)
C48 H48 0.9300
C49 C50 1.366(10)
C49 H49 0.9300
C50 C51 1.371(11)
C50 H50 0.9300
C51 C52 1.377(9)
C51 H51 0.9300
C52 H52 0.9300
C53 C54 1.447(6)
C53 H53 0.9300
C54 C59 1.400(7)
C54 C55 1.404(6)
C55 C56 1.388(7)
C55 H55 0.9300
C56 C57 1.392(8)
C56 H56 0.9300
C57 C58 1.364(7)
C57 H57 0.9300
C58 C59 1.452(6)
C58 C60 1.466(7)
C60 C65 1.376(8)
C60 C61 1.389(8)
C61 C62 1.388(10)
C61 H61 0.9300
C62 C63 1.301(11)
C62 H62 0.9300
C63 C64 1.406(11)
C63 H63 0.9300
C64 C65 1.383(8)
C64 H64 0.9300
C65 H65 0.9300
C66 C67 1.397(6)
C66 C71 1.424(6)
C67 C68 1.369(7)
C67 H67 0.9300
C68 C69 1.370(7)
C68 H68 0.9300
C69 C70 1.376(7)
C69 H69 0.9300
C70 C71 1.355(6)
C70 H70 0.9300
C71 H71 0.9300
C72 C77 1.371(7)
C72 C73 1.395(7)
C73 C74 1.369(7)
C73 H73 0.9300
C74 C75 1.365(9)
C74 H74 0.9300
C75 C76 1.376(10)
C75 H75 0.9300
C76 C77 1.386(8)
C76 H76 0.9300
C77 H77 0.9300
C78 C83 1.379(6)
C78 C79 1.398(7)
C79 C80 1.368(8)
C79 H79 0.9300
C80 C81 1.356(8)
C80 H80 0.9300
C81 C82 1.395(8)
C81 H81 0.9300
C82 C83 1.362(7)
C82 H82 0.9300
C83 H83 0.9300
C84 C85 1.360(7)
C84 C89 1.374(7)
C85 C86 1.402(8)
C85 H85 0.9300
C86 C87 1.358(9)
C86 H86 0.9300
C87 C88 1.361(9)
C87 H87 0.9300
C88 C89 1.386(7)
C88 H88 0.9300
C89 H89 0.9300
C90 C95 1.330(10)
C90 C91 1.337(11)
C90 H90 0.9300
C91 C92 1.358(12)
C91 H91 0.9300
C92 C93 1.384(12)
C92 H92 0.9300
C93 C94 1.358(11)
C93 H93 0.9300
C94 C95 1.356(10)
C94 H94 0.9300
C95 H95 0.9300
C96 C97 1.368(11)
C96 C101 1.376(11)
C96 H96 0.9300
C97 C98 1.376(12)
C97 H97 0.9300
C98 C99 1.316(11)
C98 H98 0.9300
C99 C100 1.370(11)
C99 H99 0.9300
C100 C101 1.325(11)
C100 H100 0.9300
C101 H101 0.9300
C102 C103 1.314(11)
C102 C107 1.362(13)
C102 H102 0.9300
C103 C104 1.315(11)
C103 H103 0.9300
C104 C105 1.323(12)
C104 H104 0.9300
C105 C106 1.357(12)
C105 H105 0.9300
C106 C107 1.406(13)
C106 H106 0.9300
C107 H107 0.9300
C108 C109 1.332(13)
C108 C113 1.380(13)
C108 H108 0.9300
C109 C110 1.345(14)
C109 H109 0.9300
C110 C111 1.379(14)
C110 H110 0.9300
C111 C112 1.371(13)
C111 H111 0.9300
C112 C113 1.339(13)
C112 H112 0.9300
C113 H113 0.9300

loop_
_geom_torsion_atom_site_label_1
_geom_torsion_atom_site_label_2
_geom_torsion_atom_site_label_3
_geom_torsion_atom_site_label_4
_geom_torsion
O1 Ni1 P1 C41 48.9(2)
C29 Ni1 P1 C41 -152.6(2)
N1 Ni1 P1 C41 -46.3(4)
O1 Ni1 P1 C35 166.8(2)
C29 Ni1 P1 C35 -34.7(3)
N1 Ni1 P1 C35 71.6(4)
O1 Ni1 P1 C47 -68.4(2)
C29 Ni1 P1 C47 90.1(2)
N1 Ni1 P1 C47 -163.6(4)
C66 Ni2 P2 C72 -85.3(2)
O2 Ni2 P2 C72 72.3(2)
N2 Ni2 P2 C72 168.1(4)
C66 Ni2 P2 C78 158.4(2)
O2 Ni2 P2 C78 -44.0(2)
N2 Ni2 P2 C78 51.8(4)
C66 Ni2 P2 C84 41.4(2)
O2 Ni2 P2 C84 -160.9(2)
N2 Ni2 P2 C84 -65.1(4)
C29 Ni1 O1 C22 106.9(5)
N1 Ni1 O1 C22 -12.0(4)
P1 Ni1 O1 C22 -174.9(4)
C66 Ni2 O2 C59 -98.6(5)
N2 Ni2 O2 C59 15.6(4)
P2 Ni2 O2 C59 177.5(4)
O1 Ni1 N1 C16 1.2(4)
C29 Ni1 N1 C16 -159.6(4)
P1 Ni1 N1 C16 95.9(5)
O1 Ni1 N1 C1 -168.6(3)
C29 Ni1 N1 C1 30.7(4)
P1 Ni1 N1 C1 -73.9(5)
C66 Ni2 N2 C53 152.6(4)
O2 Ni2 N2 C53 -6.8(4)
P2 Ni2 N2 C53 -102.0(5)
C66 Ni2 N2 C5 -31.5(3)
O2 Ni2 N2 C5 169.1(3)
P2 Ni2 N2 C5 73.9(5)
C16 N1 C1 C2 -87.2(5)
Ni1 N1 C1 C2 83.9(5)
C16 N1 C1 C6 90.6(5)
Ni1 N1 C1 C6 -98.3(4)
C6 C1 C2 C3 -3.2(7)
N1 C1 C2 C3 174.4(4)
C6 C1 C2 C7 178.5(5)
N1 C1 C2 C7 -3.9(7)
C1 C2 C3 C4 -0.9(7)
C7 C2 C3 C4 177.4(5)
C2 C3 C4 C5 3.8(7)
C2 C3 C4 C10 -176.7(4)
C3 C4 C5 C6 -2.7(7)
C10 C4 C5 C6 177.8(4)
C3 C4 C5 N2 178.0(4)
C10 C4 C5 N2 -1.4(7)
C53 N2 C5 C4 -83.1(5)
Ni2 N2 C5 C4 100.6(4)
C53 N2 C5 C6 97.6(5)
Ni2 N2 C5 C6 -78.7(5)
C2 C1 C6 C5 4.1(7)
N1 C1 C6 C5 -173.5(4)
C2 C1 C6 C13 -176.4(4)
N1 C1 C6 C13 5.9(6)
C4 C5 C6 C1 -1.0(6)
N2 C5 C6 C1 178.3(4)
C4 C5 C6 C13 179.6(4)
N2 C5 C6 C13 -1.1(6)
C1 C2 C7 C9 105.8(6)
C3 C2 C7 C9 -72.4(6)
C1 C2 C7 C8 -129.3(5)
C3 C2 C7 C8 52.4(7)
C5 C4 C10 C12 -134.5(5)
C3 C4 C10 C12 46.1(6)
C5 C4 C10 C11 98.2(6)
C3 C4 C10 C11 -81.3(6)
C1 C6 C13 C14 134.5(4)
C5 C6 C13 C14 -46.1(6)
C1 C6 C13 C15 -95.4(5)
C5 C6 C13 C15 84.0(5)
C1 N1 C16 C17 177.1(5)
Ni1 N1 C16 C17 6.5(7)
N1 C16 C17 C18 172.6(5)
N1 C16 C17 C22 -6.1(8)
C22 C17 C18 C19 2.2(8)
C16 C17 C18 C19 -176.4(5)
C17 C18 C19 C20 1.9(9)
C18 C19 C20 C21 -3.1(9)
C19 C20 C21 C22 0.0(9)
C19 C20 C21 C23 177.4(6)
Ni1 O1 C22 C17 15.2(7)
Ni1 O1 C22 C21 -163.4(3)
C18 C17 C22 O1 176.2(5)
C16 C17 C22 O1 -5.1(7)
C18 C17 C22 C21 -5.1(7)
C16 C17 C22 C21 173.5(4)
C20 C21 C22 O1 -177.3(5)
C23 C21 C22 O1 5.3(7)
C20 C21 C22 C17 4.0(7)
C23 C21 C22 C17 -173.4(4)
C20 C21 C23 C24 -55.5(8)
C22 C21 C23 C24 121.8(6)
C20 C21 C23 C28 123.1(6)
C22 C21 C23 C28 -59.5(7)
C28 C23 C24 C25 -1.5(10)
C21 C23 C24 C25 177.2(6)
C23 C24 C25 C26 0.3(13)
C24 C25 C26 C27 0.8(15)
C25 C26 C27 C28 -0.7(13)
C26 C27 C28 C23 -0.5(11)
C24 C23 C28 C27 1.6(9)
C21 C23 C28 C27 -177.1(5)
O1 Ni1 C29 C30 -3.3(7)
N1 Ni1 C29 C30 114.7(3)
P1 Ni1 C29 C30 -81.9(3)
O1 Ni1 C29 C34 177.6(4)
N1 Ni1 C29 C34 -64.5(4)
P1 Ni1 C29 C34 98.9(4)
C34 C29 C30 C31 0.0(7)
Ni1 C29 C30 C31 -179.2(4)
C29 C30 C31 C32 -0.7(8)
C30 C31 C32 C33 1.3(8)
C31 C32 C33 C34 -1.5(9)
C32 C33 C34 C29 0.8(8)
C30 C29 C34 C33 -0.1(7)
Ni1 C29 C34 C33 179.0(4)
C41 P1 C35 C36 37.2(5)
C47 P1 C35 C36 146.2(4)
Ni1 P1 C35 C36 -84.4(4)
C41 P1 C35 C40 -150.2(4)
C47 P1 C35 C40 -41.2(4)
Ni1 P1 C35 C40 88.2(4)
C40 C35 C36 C37 -0.2(8)
P1 C35 C36 C37 172.6(4)
C35 C36 C37 C38 1.1(9)
C36 C37 C38 C39 -1.2(9)
C37 C38 C39 C40 0.5(9)
C36 C35 C40 C39 -0.6(7)
P1 C35 C40 C39 -173.2(4)
C38 C39 C40 C35 0.5(8)
C35 P1 C41 C46 -104.8(5)
C47 P1 C41 C46 145.0(5)
Ni1 P1 C41 C46 21.0(5)
C35 P1 C41 C42 77.8(5)
C47 P1 C41 C42 -32.5(5)
Ni1 P1 C41 C42 -156.4(4)
C46 C41 C42 C43 2.0(9)
P1 C41 C42 C43 179.5(6)
C41 C42 C43 C44 -2.1(13)
C42 C43 C44 C45 1.0(14)
C43 C44 C45 C46 0.1(13)
C42 C41 C46 C45 -0.9(9)
P1 C41 C46 C45 -178.4(5)
C44 C45 C46 C41 -0.1(11)
C41 P1 C47 C52 79.9(5)
C35 P1 C47 C52 -28.7(5)
Ni1 P1 C47 C52 -159.2(4)
C41 P1 C47 C48 -97.0(4)
C35 P1 C47 C48 154.3(4)
Ni1 P1 C47 C48 23.9(4)
C52 C47 C48 C49 -1.5(9)
P1 C47 C48 C49 175.6(5)
C47 C48 C49 C50 1.7(10)
C48 C49 C50 C51 -1.2(13)
C49 C50 C51 C52 0.4(13)
C48 C47 C52 C51 0.7(9)
P1 C47 C52 C51 -176.1(5)
C50 C51 C52 C47 -0.2(11)
C5 N2 C53 C54 -178.5(4)
Ni2 N2 C53 C54 -2.2(7)
N2 C53 C54 C59 6.9(8)
N2 C53 C54 C55 -172.8(5)
C59 C54 C55 C56 -0.9(8)
C53 C54 C55 C56 178.8(5)
C54 C55 C56 C57 -1.9(9)
C55 C56 C57 C58 2.4(10)
C56 C57 C58 C59 -0.1(9)
C56 C57 C58 C60 -176.5(6)
Ni2 O2 C59 C54 -15.3(7)
Ni2 O2 C59 C58 163.5(3)
C55 C54 C59 O2 -178.0(4)
C53 C54 C59 O2 2.3(8)
C55 C54 C59 C58 3.1(7)
C53 C54 C59 C58 -176.6(4)
C57 C58 C59 O2 178.5(5)
C60 C58 C59 O2 -5.1(7)
C57 C58 C59 C54 -2.7(7)
C60 C58 C59 C54 173.7(5)
C57 C58 C60 C65 -131.1(6)
C59 C58 C60 C65 52.5(8)
C57 C58 C60 C61 47.9(8)
C59 C58 C60 C61 -128.4(6)
C65 C60 C61 C62 1.2(10)
C58 C60 C61 C62 -177.9(6)
C60 C61 C62 C63 -1.3(14)
C61 C62 C63 C64 2.1(15)
C62 C63 C64 C65 -2.7(13)
C61 C60 C65 C64 -1.9(9)
C58 C60 C65 C64 177.2(5)
C63 C64 C65 C60 2.6(10)
O2 Ni2 C66 C67 -0.4(7)
N2 Ni2 C66 C67 -114.1(3)
P2 Ni2 C66 C67 83.4(3)
O2 Ni2 C66 C71 176.5(4)
N2 Ni2 C66 C71 62.8(4)
P2 Ni2 C66 C71 -99.6(4)
C71 C66 C67 C68 0.4(7)
Ni2 C66 C67 C68 177.8(4)
C66 C67 C68 C69 -1.2(9)
C67 C68 C69 C70 1.1(9)
C68 C69 C70 C71 -0.3(8)
C69 C70 C71 C66 -0.5(8)
C67 C66 C71 C70 0.5(7)
Ni2 C66 C71 C70 -176.5(4)
C78 P2 C72 C77 -87.6(5)
C84 P2 C72 C77 18.3(5)
Ni2 P2 C72 C77 151.4(4)
C78 P2 C72 C73 87.0(5)
C84 P2 C72 C73 -167.0(4)
Ni2 P2 C72 C73 -34.0(5)
C77 C72 C73 C74 1.8(9)
P2 C72 C73 C74 -173.1(5)
C72 C73 C74 C75 -2.2(11)
C73 C74 C75 C76 2.1(13)
C74 C75 C76 C77 -1.5(13)
C73 C72 C77 C76 -1.2(9)
P2 C72 C77 C76 173.2(5)
C75 C76 C77 C72 1.1(11)
C72 P2 C78 C83 -151.8(4)
C84 P2 C78 C83 99.4(4)
Ni2 P2 C78 C83 -27.4(5)
C72 P2 C78 C79 30.2(5)
C84 P2 C78 C79 -78.6(5)
Ni2 P2 C78 C79 154.6(4)
C83 C78 C79 C80 -0.3(9)
P2 C78 C79 C80 177.8(5)
C78 C79 C80 C81 -0.3(10)
C79 C80 C81 C82 1.1(11)
C80 C81 C82 C83 -1.3(10)
C81 C82 C83 C78 0.8(9)
C79 C78 C83 C82 0.0(8)
P2 C78 C83 C82 -178.1(5)
C72 P2 C84 C85 -131.7(5)
C78 P2 C84 C85 -25.2(5)
Ni2 P2 C84 C85 96.6(5)
C72 P2 C84 C89 53.4(5)
C78 P2 C84 C89 160.0(4)
Ni2 P2 C84 C89 -78.3(4)
C89 C84 C85 C86 -2.5(8)
P2 C84 C85 C86 -177.5(5)
C84 C85 C86 C87 0.4(10)
C85 C86 C87 C88 1.3(11)
C86 C87 C88 C89 -0.9(10)
C85 C84 C89 C88 2.9(8)
P2 C84 C89 C88 177.9(4)
C87 C88 C89 C84 -1.2(9)
C95 C90 C91 C92 -0.1(16)
C90 C91 C92 C93 -0.7(18)
C91 C92 C93 C94 0.5(19)
C92 C93 C94 C95 0.5(18)
C91 C90 C95 C94 1.2(13)
C93 C94 C95 C90 -1.3(14)
C101 C96 C97 C98 0.5(18)
C96 C97 C98 C99 -1.5(19)
C97 C98 C99 C100 5.8(19)
C98 C99 C100 C101 -10(2)
C99 C100 C101 C96 9(2)
C97 C96 C101 C100 -4(2)
C107 C102 C103 C104 -3(2)
C102 C103 C104 C105 -1(3)
C103 C104 C105 C106 -1(3)
C104 C105 C106 C107 6(3)
C103 C102 C107 C106 9(3)
C105 C106 C107 C102 -10(3)
C113 C108 C109 C110 3(2)
C108 C109 C110 C111 -3(3)
C109 C110 C111 C112 4(3)
C110 C111 C112 C113 -4(2)
C111 C112 C113 C108 4(3)
C109 C108 C113 C112 -3(2)
